data_4121423
loop_
_publ_author_name
'Mori, Keiji'
'Kurihara, Kazuki'
'Yabe, Shinnosuke'
'Yamanaka, Masahiro'
'Akiyama, Takahiko'

_publ_section_title
;
 Double C(sp(3))-H Bond Functionalization Mediated by Sequential Hydride
 Shift/Cyclization Process: Diastereoselective Construction of
 Polyheterocycles.
;
_journal_issue 10
_journal_name_full 'Journal of the American Chemical Society'
_journal_page_first 3744
_journal_page_last 3747
_journal_paper_doi 10.1021/ja412706d
_journal_volume 136
_journal_year 2014
_chemical_formula_sum 'C25 H22 F3 N O'
_chemical_formula_weight 409.44
_chemical_name_systematic
; 
 ? 
;
_space_group_IT_number 5
_symmetry_cell_setting monoclinic
_symmetry_space_group_name_Hall 'C 2y'
_symmetry_space_group_name_H-M 'C 1 2 1'
_atom_sites_solution_hydrogens geom
_atom_sites_solution_primary direct
_atom_sites_solution_secondary difmap
_audit_creation_method SHELXL-97
_cell_angle_alpha 90.00
_cell_angle_beta 105.813(2)
_cell_angle_gamma 90.00
_cell_formula_units_Z 8
_cell_length_a 32.495(4)
_cell_length_b 7.4802(9)
_cell_length_c 17.551(2)
_cell_measurement_reflns_used 4240
_cell_measurement_temperature 123
_cell_measurement_theta_max 27.38
_cell_measurement_theta_min 2.41
_cell_volume 4104.7(8)
_computing_cell_refinement 'APEX2 (Bruker AXS, 2006)'
_computing_data_collection 'APEX2 (Bruker AXS, 2006)'
_computing_data_reduction 'SAINT (Bruker AXS, 2004)'
_computing_molecular_graphics 'XSHEL (Bruker AXS,2002)'
_computing_publication_material 'XCIF (Bruker AXS, 2001)'
_computing_structure_refinement 'SHELXL-97 (Sheldrick, 1997)'
_computing_structure_solution 'SHELXS-97 (Sheldrick, 1997)'
_diffrn_ambient_temperature 123
_diffrn_detector_area_resol_mean 8.333
_diffrn_measured_fraction_theta_full 0.985
_diffrn_measured_fraction_theta_max 0.985
_diffrn_measurement_device_type 'Bruker APEXII CCD area detector'
_diffrn_measurement_method 'phi and omega scans'
_diffrn_radiation_monochromator 'Bruker Helios multilayer confocal mirror'
_diffrn_radiation_source 'Bruker TXS fine-focus rotating anode'
_diffrn_radiation_type MoK\a
_diffrn_radiation_wavelength 0.71073
_diffrn_reflns_av_R_equivalents 0.0169
_diffrn_reflns_av_sigmaI/netI 0.0419
_diffrn_reflns_limit_h_max 40
_diffrn_reflns_limit_h_min -42
_diffrn_reflns_limit_k_max 9
_diffrn_reflns_limit_k_min -9
_diffrn_reflns_limit_l_max 22
_diffrn_reflns_limit_l_min -10
_diffrn_reflns_number 11674
_diffrn_reflns_theta_full 27.44
_diffrn_reflns_theta_max 27.44
_diffrn_reflns_theta_min 1.21
_exptl_absorpt_coefficient_mu 0.099
_exptl_absorpt_correction_T_max 0.9805
_exptl_absorpt_correction_T_min 0.9805
_exptl_absorpt_correction_type empirical
_exptl_absorpt_process_details
;
SADABS Sheldrick 1996
;
_exptl_crystal_colour colorless
_exptl_crystal_density_diffrn 1.325
_exptl_crystal_density_method 'not measured'
_exptl_crystal_description stick
_exptl_crystal_F_000 1712
_exptl_crystal_size_max 0.20
_exptl_crystal_size_mid 0.20
_exptl_crystal_size_min 0.20
_refine_diff_density_max 0.218
_refine_diff_density_min -0.210
_refine_diff_density_rms 0.040
_refine_ls_abs_structure_details 'Flack H D (1983), Acta Cryst. A39, 876-881'
_refine_ls_abs_structure_Flack -0.1(6)
_refine_ls_extinction_method none
_refine_ls_goodness_of_fit_ref 1.038
_refine_ls_hydrogen_treatment constr
_refine_ls_matrix_type full
_refine_ls_number_parameters 541
_refine_ls_number_reflns 8501
_refine_ls_number_restraints 1
_refine_ls_restrained_S_all 1.038
_refine_ls_R_factor_all 0.0596
_refine_ls_R_factor_gt 0.0446
_refine_ls_shift/su_max 0.001
_refine_ls_shift/su_mean 0.000
_refine_ls_structure_factor_coef Fsqd
_refine_ls_weighting_details 'calc w=1/[\s^2^(Fo^2^)+(0.0446P)^2^+1.6698P] where P=(Fo^2^+2Fc^2^)/3'
_refine_ls_weighting_scheme calc
_refine_ls_wR_factor_gt 0.0948
_refine_ls_wR_factor_ref 0.1020
_reflns_number_gt 7090
_reflns_number_total 8501
_reflns_threshold_expression >2sigma(I)
_cod_data_source_file ja412706d_si_003.cif
_cod_data_source_block shelxl
_cod_depositor_comments
;
The following automatic conversions were performed:

'_symmetry_cell_setting' value 'Monoclinic' changed to 'monoclinic'
according to
/usr/data/users/saulius/crontab/automatic-downloads/current/ACS/lib/dictionaries/cif_core.dic
dictionary named 'cif_core.dic' version 2.4.2 from 2011-04-26.

Automatic conversion script
Id: cif_fix_values 2281 2013-09-26 08:29:07Z andrius 
;
_cod_original_cell_volume 4104.6(9)
_cod_original_sg_symbol_H-M 'C2   '
_cod_database_code 4121423

loop_
_symmetry_equiv_pos_as_xyz
'x, y, z'
'-x, y, -z'
'x+1/2, y+1/2, z'
'-x+1/2, y+1/2, -z'

loop_
_atom_site_label
_atom_site_type_symbol
_atom_site_fract_x
_atom_site_fract_y
_atom_site_fract_z
_atom_site_U_iso_or_equiv
_atom_site_adp_type
_atom_site_occupancy
_atom_site_symmetry_multiplicity
_atom_site_calc_flag
_atom_site_refinement_flags
C1 C 0.09089(6) -0.0340(3) 0.55929(12) 0.0249(4) Uani 1 1 d .
H1 H 0.0970 -0.1246 0.6028 0.030 Uiso 1 1 calc R
C2 C 0.12449(7) 0.0680(3) 0.45858(12) 0.0245(5) Uani 1 1 d .
H2 H 0.1273 -0.0329 0.4229 0.029 Uiso 1 1 calc R
C3 C 0.07915(6) 0.1466(3) 0.42625(12) 0.0263(5) Uani 1 1 d .
H3 H 0.0757 0.1779 0.3694 0.032 Uiso 1 1 calc R
C4 C 0.07042(7) 0.3169(3) 0.46771(13) 0.0296(5) Uani 1 1 d .
H4A H 0.0937 0.4031 0.4691 0.035 Uiso 1 1 calc R
H4B H 0.0435 0.3707 0.4352 0.035 Uiso 1 1 calc R
C5 C 0.06671(6) 0.2935(3) 0.55130(13) 0.0277(5) Uani 1 1 d .
C6 C 0.05333(7) 0.4378(3) 0.58820(15) 0.0366(6) Uani 1 1 d .
H6 H 0.0457 0.5464 0.5598 0.044 Uiso 1 1 calc R
C7 C 0.05082(8) 0.4264(4) 0.66628(16) 0.0470(7) Uani 1 1 d .
H7 H 0.0416 0.5266 0.6906 0.056 Uiso 1 1 calc R
C8 C 0.06164(8) 0.2707(4) 0.70749(15) 0.0446(6) Uani 1 1 d .
H8 H 0.0608 0.2635 0.7611 0.054 Uiso 1 1 calc R
C9 C 0.07378(7) 0.1242(4) 0.67125(13) 0.0345(5) Uani 1 1 d .
H9 H 0.0805 0.0154 0.6999 0.041 Uiso 1 1 calc R
C10 C 0.07637(6) 0.1324(3) 0.59294(12) 0.0257(5) Uani 1 1 d .
C11 C 0.04535(7) 0.0036(3) 0.42790(13) 0.0316(5) Uani 1 1 d .
H11 H 0.0183 0.0662 0.4292 0.038 Uiso 1 1 calc R
C12 C 0.03536(9) -0.1197(4) 0.35732(15) 0.0457(7) Uani 1 1 d .
C13 C 0.15754(7) -0.1677(3) 0.55132(12) 0.0277(5) Uani 1 1 d .
H13A H 0.1817 -0.1488 0.5280 0.033 Uiso 1 1 calc R
H13B H 0.1407 -0.2710 0.5242 0.033 Uiso 1 1 calc R
C14 C 0.17471(7) -0.2083(3) 0.63869(12) 0.0273(5) Uani 1 1 d .
C15 C 0.16113(8) -0.3542(3) 0.67333(15) 0.0366(6) Uani 1 1 d .
H15 H 0.1413 -0.4358 0.6415 0.044 Uiso 1 1 calc R
C16 C 0.17616(9) -0.3831(4) 0.75470(16) 0.0490(7) Uani 1 1 d .
H16 H 0.1664 -0.4831 0.7783 0.059 Uiso 1 1 calc R
C17 C 0.20540(9) -0.2654(4) 0.80104(16) 0.0524(8) Uani 1 1 d .
H17 H 0.2158 -0.2849 0.8565 0.063 Uiso 1 1 calc R
C18 C 0.21938(8) -0.1204(4) 0.76682(15) 0.0459(7) Uani 1 1 d .
H18 H 0.2396 -0.0403 0.7986 0.055 Uiso 1 1 calc R
C19 C 0.20412(7) -0.0910(3) 0.68666(13) 0.0332(5) Uani 1 1 d .
H19 H 0.2137 0.0102 0.6636 0.040 Uiso 1 1 calc R
C20 C 0.15935(6) 0.2021(3) 0.45790(12) 0.0242(5) Uani 1 1 d .
C21 C 0.17835(6) 0.3062(3) 0.52362(13) 0.0262(5) Uani 1 1 d .
H21 H 0.1701 0.2921 0.5712 0.031 Uiso 1 1 calc R
C22 C 0.20927(7) 0.4305(3) 0.51991(14) 0.0305(5) Uani 1 1 d .
H22 H 0.2217 0.5029 0.5647 0.037 Uiso 1 1 calc R
C23 C 0.22231(7) 0.4503(3) 0.45145(14) 0.0357(5) Uani 1 1 d .
H23 H 0.2439 0.5344 0.4496 0.043 Uiso 1 1 calc R
C24 C 0.20364(7) 0.3470(3) 0.38615(15) 0.0371(6) Uani 1 1 d .
H24 H 0.2125 0.3595 0.3391 0.045 Uiso 1 1 calc R
C25 C 0.17211(7) 0.2254(3) 0.38888(13) 0.0308(5) Uani 1 1 d .
H25 H 0.1590 0.1568 0.3432 0.037 Uiso 1 1 calc R
C26 C 0.08988(6) 0.4459(3) 0.02944(12) 0.0240(4) Uani 1 1 d .
H26 H 0.0963 0.3549 -0.0075 0.029 Uiso 1 1 calc R
C27 C 0.12245(6) 0.5478(3) 0.16483(12) 0.0231(4) Uani 1 1 d .
H27 H 0.1251 0.4489 0.2042 0.028 Uiso 1 1 calc R
C28 C 0.07708(7) 0.6267(3) 0.14980(12) 0.0263(5) Uani 1 1 d .
H28 H 0.0731 0.6580 0.2027 0.032 Uiso 1 1 calc R
C29 C 0.06894(7) 0.7970(3) 0.09976(12) 0.0283(5) Uani 1 1 d .
H29A H 0.0416 0.8498 0.1034 0.034 Uiso 1 1 calc R
H29B H 0.0919 0.8837 0.1234 0.034 Uiso 1 1 calc R
C30 C 0.06687(6) 0.7752(3) 0.01277(12) 0.0247(4) Uani 1 1 d .
C31 C 0.05471(7) 0.9217(3) -0.03720(14) 0.0339(5) Uani 1 1 d .
H31 H 0.0466 1.0299 -0.0169 0.041 Uiso 1 1 calc R
C32 C 0.05435(8) 0.9111(4) -0.11652(15) 0.0442(6) Uani 1 1 d .
H32 H 0.0461 1.0121 -0.1500 0.053 Uiso 1 1 calc R
C33 C 0.06583(8) 0.7558(4) -0.14648(14) 0.0425(6) Uani 1 1 d .
H33 H 0.0663 0.7501 -0.2003 0.051 Uiso 1 1 calc R
C34 C 0.07674(7) 0.6076(3) -0.09851(13) 0.0336(5) Uani 1 1 d .
H34 H 0.0841 0.4993 -0.1199 0.040 Uiso 1 1 calc R
C35 C 0.07714(6) 0.6149(3) -0.01863(12) 0.0238(4) Uani 1 1 d .
C36 C 0.04335(7) 0.4840(3) 0.11318(13) 0.0293(5) Uani 1 1 d .
H36 H 0.0162 0.5469 0.0855 0.035 Uiso 1 1 calc R
C37 C 0.03371(8) 0.3589(4) 0.17335(15) 0.0443(7) Uani 1 1 d .
C38 C 0.15562(7) 0.3076(3) 0.10779(12) 0.0273(5) Uani 1 1 d .
H38A H 0.1382 0.2040 0.1152 0.033 Uiso 1 1 calc R
H38B H 0.1789 0.3240 0.1571 0.033 Uiso 1 1 calc R
C39 C 0.17459(6) 0.2716(3) 0.03907(12) 0.0261(5) Uani 1 1 d .
C40 C 0.16126(7) 0.1284(3) -0.01149(14) 0.0349(5) Uani 1 1 d .
H40 H 0.1414 0.0446 -0.0013 0.042 Uiso 1 1 calc R
C41 C 0.17688(8) 0.1068(4) -0.07730(15) 0.0434(6) Uani 1 1 d .
H41 H 0.1671 0.0101 -0.1127 0.052 Uiso 1 1 calc R
C42 C 0.20645(8) 0.2252(4) -0.09124(15) 0.0422(6) Uani 1 1 d .
H42 H 0.2170 0.2106 -0.1363 0.051 Uiso 1 1 calc R
C43 C 0.22082(8) 0.3653(4) -0.03947(14) 0.0390(6) Uani 1 1 d .
H43 H 0.2418 0.4452 -0.0481 0.047 Uiso 1 1 calc R
C44 C 0.20465(7) 0.3889(3) 0.02484(13) 0.0306(5) Uani 1 1 d .
H44 H 0.2142 0.4867 0.0597 0.037 Uiso 1 1 calc R
C45 C 0.15707(6) 0.6830(3) 0.20011(12) 0.0229(4) Uani 1 1 d .
C46 C 0.16801(7) 0.7148(3) 0.28168(13) 0.0274(5) Uani 1 1 d .
H46 H 0.1535 0.6525 0.3139 0.033 Uiso 1 1 calc R
C47 C 0.19972(7) 0.8362(3) 0.31565(13) 0.0331(5) Uani 1 1 d .
H47 H 0.2071 0.8560 0.3712 0.040 Uiso 1 1 calc R
C48 C 0.22075(7) 0.9292(3) 0.26950(13) 0.0323(5) Uani 1 1 d .
H48 H 0.2426 1.0122 0.2931 0.039 Uiso 1 1 calc R
C49 C 0.20954(7) 0.9000(3) 0.18825(13) 0.0288(5) Uani 1 1 d .
H49 H 0.2235 0.9646 0.1560 0.035 Uiso 1 1 calc R
C50 C 0.17813(6) 0.7772(3) 0.15422(12) 0.0256(4) Uani 1 1 d .
H50 H 0.1709 0.7573 0.0987 0.031 Uiso 1 1 calc R
F1 F 0.00396(5) -0.2321(3) 0.35928(9) 0.0651(5) Uani 1 1 d .
F2 F 0.06839(5) -0.2186(2) 0.35119(9) 0.0622(5) Uani 1 1 d .
F3 F 0.02182(5) -0.0265(3) 0.28953(8) 0.0674(5) Uani 1 1 d .
F4 F 0.06706(5) 0.2565(2) 0.21076(9) 0.0589(5) Uani 1 1 d .
F5 F 0.02140(5) 0.4480(3) 0.22937(9) 0.0660(5) Uani 1 1 d .
F6 F 0.00183(5) 0.2477(2) 0.13967(9) 0.0621(5) Uani 1 1 d .
N1 N 0.13032(5) -0.0072(2) 0.53878(10) 0.0237(4) Uani 1 1 d .
N2 N 0.12881(5) 0.4690(2) 0.09201(9) 0.0224(4) Uani 1 1 d .
O1 O 0.05761(5) -0.1098(2) 0.49516(9) 0.0307(3) Uani 1 1 d .
O2 O 0.05529(5) 0.3734(2) 0.05714(9) 0.0305(4) Uani 1 1 d .

loop_
_atom_site_aniso_label
_atom_site_aniso_U_11
_atom_site_aniso_U_22
_atom_site_aniso_U_33
_atom_site_aniso_U_23
_atom_site_aniso_U_13
_atom_site_aniso_U_12
C1 0.0258(10) 0.0249(11) 0.0222(10) -0.0012(9) 0.0036(8) -0.0001(9)
C2 0.0309(11) 0.0258(11) 0.0166(10) -0.0039(8) 0.0060(8) -0.0015(9)
C3 0.0253(11) 0.0314(12) 0.0200(10) 0.0020(9) 0.0022(8) -0.0030(9)
C4 0.0260(11) 0.0287(12) 0.0318(12) 0.0049(10) 0.0040(9) 0.0013(9)
C5 0.0177(10) 0.0312(12) 0.0312(11) 0.0000(10) 0.0016(8) 0.0001(9)
C6 0.0293(12) 0.0302(13) 0.0473(15) 0.0009(11) 0.0055(10) 0.0056(10)
C7 0.0465(15) 0.0461(16) 0.0484(16) -0.0139(13) 0.0129(12) 0.0170(13)
C8 0.0521(15) 0.0530(16) 0.0333(13) -0.0035(13) 0.0192(11) 0.0133(14)
C9 0.0355(12) 0.0404(14) 0.0290(12) 0.0033(11) 0.0113(10) 0.0079(11)
C10 0.0197(10) 0.0304(11) 0.0260(11) -0.0021(9) 0.0046(8) -0.0004(9)
C11 0.0286(11) 0.0355(13) 0.0279(12) 0.0026(10) 0.0027(9) -0.0043(10)
C12 0.0441(14) 0.0553(17) 0.0333(14) -0.0058(13) 0.0029(11) -0.0197(14)
C13 0.0309(11) 0.0272(12) 0.0245(11) -0.0022(9) 0.0065(9) 0.0059(9)
C14 0.0267(11) 0.0294(12) 0.0267(11) 0.0006(10) 0.0087(8) 0.0115(9)
C15 0.0329(13) 0.0376(14) 0.0395(14) 0.0067(11) 0.0102(10) 0.0124(11)
C16 0.0536(16) 0.0552(17) 0.0429(16) 0.0226(14) 0.0209(13) 0.0250(14)
C17 0.0575(17) 0.070(2) 0.0281(13) 0.0031(14) 0.0089(12) 0.0350(16)
C18 0.0438(14) 0.0536(17) 0.0339(13) -0.0112(13) -0.0003(11) 0.0225(13)
C19 0.0311(12) 0.0363(14) 0.0313(12) -0.0043(10) 0.0072(9) 0.0107(10)
C20 0.0214(10) 0.0255(11) 0.0246(11) -0.0005(9) 0.0045(8) 0.0037(8)
C21 0.0241(10) 0.0249(11) 0.0273(11) -0.0006(9) 0.0028(8) 0.0041(9)
C22 0.0233(10) 0.0277(12) 0.0349(12) -0.0002(10) -0.0015(9) 0.0039(9)
C23 0.0257(11) 0.0316(13) 0.0492(15) 0.0095(11) 0.0093(10) -0.0006(10)
C24 0.0379(13) 0.0395(14) 0.0388(14) 0.0063(11) 0.0186(11) 0.0027(11)
C25 0.0311(12) 0.0357(13) 0.0267(11) -0.0024(10) 0.0098(9) 0.0010(10)
C26 0.0239(10) 0.0254(11) 0.0224(10) -0.0014(9) 0.0062(8) -0.0007(9)
C27 0.0283(11) 0.0246(11) 0.0171(10) 0.0027(8) 0.0072(8) -0.0032(9)
C28 0.0260(11) 0.0333(12) 0.0213(11) -0.0035(9) 0.0094(8) -0.0028(9)
C29 0.0258(11) 0.0290(12) 0.0290(11) -0.0063(10) 0.0055(9) 0.0015(9)
C30 0.0158(9) 0.0292(11) 0.0272(11) -0.0015(9) 0.0025(8) -0.0028(8)
C31 0.0268(11) 0.0312(13) 0.0412(13) -0.0015(11) 0.0047(10) 0.0056(10)
C32 0.0513(15) 0.0426(15) 0.0354(14) 0.0160(12) 0.0063(11) 0.0133(12)
C33 0.0537(15) 0.0487(16) 0.0235(12) 0.0076(12) 0.0078(11) 0.0088(13)
C34 0.0406(13) 0.0334(13) 0.0244(11) -0.0007(10) 0.0048(10) 0.0063(11)
C35 0.0209(10) 0.0286(11) 0.0200(10) 0.0001(9) 0.0025(8) -0.0001(9)
C36 0.0264(11) 0.0374(13) 0.0254(11) -0.0014(10) 0.0091(9) -0.0051(10)
C37 0.0408(14) 0.0597(17) 0.0347(14) -0.0007(13) 0.0140(11) -0.0217(13)
C38 0.0295(11) 0.0263(12) 0.0253(11) 0.0047(9) 0.0060(9) 0.0024(9)
C39 0.0245(10) 0.0278(11) 0.0239(11) 0.0030(9) 0.0030(8) 0.0094(9)
C40 0.0336(12) 0.0304(12) 0.0416(14) -0.0031(11) 0.0116(10) 0.0049(10)
C41 0.0488(15) 0.0417(15) 0.0411(15) -0.0133(12) 0.0148(12) 0.0089(13)
C42 0.0488(15) 0.0469(16) 0.0359(14) -0.0009(12) 0.0199(12) 0.0143(13)
C43 0.0386(13) 0.0438(14) 0.0382(13) 0.0049(12) 0.0164(11) 0.0054(12)
C44 0.0321(11) 0.0327(12) 0.0261(11) 0.0002(10) 0.0066(9) 0.0032(10)
C45 0.0217(10) 0.0236(10) 0.0217(10) 0.0016(8) 0.0029(8) 0.0026(8)
C46 0.0280(11) 0.0314(12) 0.0224(11) 0.0030(9) 0.0063(9) -0.0011(9)
C47 0.0368(12) 0.0379(13) 0.0227(11) -0.0022(10) 0.0048(9) -0.0043(10)
C48 0.0299(11) 0.0328(13) 0.0312(12) -0.0049(10) 0.0033(9) -0.0080(10)
C49 0.0293(11) 0.0286(12) 0.0304(12) 0.0013(10) 0.0112(9) -0.0037(9)
C50 0.0268(11) 0.0278(11) 0.0222(10) 0.0004(9) 0.0064(8) -0.0002(9)
F1 0.0703(11) 0.0723(11) 0.0484(9) -0.0166(9) 0.0087(8) -0.0431(10)
F2 0.0707(11) 0.0595(11) 0.0574(10) -0.0331(9) 0.0189(9) -0.0159(9)
F3 0.0761(11) 0.0894(13) 0.0247(8) -0.0003(8) -0.0067(7) -0.0343(11)
F4 0.0590(10) 0.0610(11) 0.0536(10) 0.0259(9) 0.0100(8) -0.0197(9)
F5 0.0715(11) 0.0955(14) 0.0451(9) -0.0149(9) 0.0399(8) -0.0345(10)
F6 0.0594(10) 0.0765(12) 0.0508(9) 0.0004(9) 0.0160(8) -0.0435(9)
N1 0.0249(9) 0.0256(9) 0.0208(9) 0.0018(7) 0.0069(7) 0.0032(7)
N2 0.0232(8) 0.0253(9) 0.0176(8) -0.0003(7) 0.0033(6) -0.0003(7)
O1 0.0329(8) 0.0297(8) 0.0266(8) 0.0002(7) 0.0033(6) -0.0073(7)
O2 0.0312(8) 0.0312(8) 0.0314(8) -0.0064(7) 0.0126(7) -0.0106(7)

loop_
_atom_type_symbol
_atom_type_description
_atom_type_scat_dispersion_real
_atom_type_scat_dispersion_imag
_atom_type_scat_source
C C 0.0033 0.0016 'International Tables Vol C Tables 4.2.6.8 and 6.1.1.4'
H H 0.0000 0.0000 'International Tables Vol C Tables 4.2.6.8 and 6.1.1.4'
N N 0.0061 0.0033 'International Tables Vol C Tables 4.2.6.8 and 6.1.1.4'
O O 0.0106 0.0060 'International Tables Vol C Tables 4.2.6.8 and 6.1.1.4'
F F 0.0171 0.0103 'International Tables Vol C Tables 4.2.6.8 and 6.1.1.4'

loop_
_geom_angle_atom_site_label_1
_geom_angle_atom_site_label_2
_geom_angle_atom_site_label_3
_geom_angle
N1 C1 O1 112.84(16)
N1 C1 C10 112.27(17)
O1 C1 C10 112.40(16)
N1 C1 H1 106.2
O1 C1 H1 106.2
C10 C1 H1 106.2
N1 C2 C20 110.91(16)
N1 C2 C3 110.89(17)
C20 C2 C3 112.67(17)
N1 C2 H2 107.4
C20 C2 H2 107.4
C3 C2 H2 107.4
C4 C3 C11 110.08(18)
C4 C3 C2 115.10(16)
C11 C3 C2 110.05(17)
C4 C3 H3 107.1
C11 C3 H3 107.1
C2 C3 H3 107.1
C5 C4 C3 116.00(18)
C5 C4 H4A 108.3
C3 C4 H4A 108.3
C5 C4 H4B 108.3
C3 C4 H4B 108.3
H4A C4 H4B 107.4
C6 C5 C10 118.7(2)
C6 C5 C4 118.7(2)
C10 C5 C4 122.6(2)
C5 C6 C7 121.3(2)
C5 C6 H6 119.3
C7 C6 H6 119.3
C8 C7 C6 119.7(2)
C8 C7 H7 120.1
C6 C7 H7 120.1
C7 C8 C9 119.9(2)
C7 C8 H8 120.0
C9 C8 H8 120.0
C8 C9 C10 121.3(2)
C8 C9 H9 119.4
C10 C9 H9 119.4
C5 C10 C9 119.0(2)
C5 C10 C1 123.77(19)
C9 C10 C1 117.2(2)
O1 C11 C12 105.46(19)
O1 C11 C3 113.01(16)
C12 C11 C3 113.9(2)
O1 C11 H11 108.1
C12 C11 H11 108.1
C3 C11 H11 108.1
F1 C12 F2 106.9(2)
F1 C12 F3 106.39(19)
F2 C12 F3 107.0(2)
F1 C12 C11 111.1(2)
F2 C12 C11 114.1(2)
F3 C12 C11 110.8(2)
N1 C13 C14 110.84(17)
N1 C13 H13A 109.5
C14 C13 H13A 109.5
N1 C13 H13B 109.5
C14 C13 H13B 109.5
H13A C13 H13B 108.1
C15 C14 C19 118.7(2)
C15 C14 C13 122.1(2)
C19 C14 C13 119.2(2)
C14 C15 C16 120.6(3)
C14 C15 H15 119.7
C16 C15 H15 119.7
C17 C16 C15 119.7(3)
C17 C16 H16 120.1
C15 C16 H16 120.1
C18 C17 C16 120.0(2)
C18 C17 H17 120.0
C16 C17 H17 120.0
C17 C18 C19 120.1(3)
C17 C18 H18 119.9
C19 C18 H18 119.9
C18 C19 C14 120.9(2)
C18 C19 H19 119.6
C14 C19 H19 119.6
C21 C20 C25 118.8(2)
C21 C20 C2 121.90(19)
C25 C20 C2 119.31(19)
C22 C21 C20 120.1(2)
C22 C21 H21 119.9
C20 C21 H21 119.9
C21 C22 C23 120.7(2)
C21 C22 H22 119.7
C23 C22 H22 119.7
C24 C23 C22 119.4(2)
C24 C23 H23 120.3
C22 C23 H23 120.3
C23 C24 C25 120.2(2)
C23 C24 H24 119.9
C25 C24 H24 119.9
C24 C25 C20 120.8(2)
C24 C25 H25 119.6
C20 C25 H25 119.6
N2 C26 O2 112.95(16)
N2 C26 C35 111.99(16)
O2 C26 C35 112.39(16)
N2 C26 H26 106.3
O2 C26 H26 106.3
C35 C26 H26 106.3
N2 C27 C45 110.99(17)
N2 C27 C28 111.00(16)
C45 C27 C28 112.55(17)
N2 C27 H27 107.3
C45 C27 H27 107.3
C28 C27 H27 107.3
C29 C28 C36 110.24(17)
C29 C28 C27 115.12(17)
C36 C28 C27 110.17(18)
C29 C28 H28 107.0
C36 C28 H28 107.0
C27 C28 H28 107.0
C30 C29 C28 116.18(18)
C30 C29 H29A 108.2
C28 C29 H29A 108.2
C30 C29 H29B 108.2
C28 C29 H29B 108.2
H29A C29 H29B 107.4
C31 C30 C35 118.97(19)
C31 C30 C29 118.4(2)
C35 C30 C29 122.59(19)
C32 C31 C30 120.6(2)
C32 C31 H31 119.7
C30 C31 H31 119.7
C33 C32 C31 120.2(2)
C33 C32 H32 119.9
C31 C32 H32 119.9
C32 C33 C34 120.0(2)
C32 C33 H33 120.0
C34 C33 H33 120.0
C33 C34 C35 120.7(2)
C33 C34 H34 119.6
C35 C34 H34 119.6
C30 C35 C34 119.4(2)
C30 C35 C26 123.73(18)
C34 C35 C26 116.89(19)
O2 C36 C37 105.8(2)
O2 C36 C28 113.33(17)
C37 C36 C28 113.48(18)
O2 C36 H36 108.0
C37 C36 H36 108.0
C28 C36 H36 108.0
F6 C37 F5 106.5(2)
F6 C37 F4 106.7(2)
F5 C37 F4 106.7(2)
F6 C37 C36 111.2(2)
F5 C37 C36 111.5(2)
F4 C37 C36 113.7(2)
N2 C38 C39 110.09(17)
N2 C38 H38A 109.6
C39 C38 H38A 109.6
N2 C38 H38B 109.6
C39 C38 H38B 109.6
H38A C38 H38B 108.2
C40 C39 C44 119.2(2)
C40 C39 C38 121.5(2)
C44 C39 C38 119.3(2)
C39 C40 C41 120.1(2)
C39 C40 H40 120.0
C41 C40 H40 120.0
C42 C41 C40 120.2(2)
C42 C41 H41 119.9
C40 C41 H41 119.9
C41 C42 C43 119.9(2)
C41 C42 H42 120.1
C43 C42 H42 120.1
C44 C43 C42 119.9(2)
C44 C43 H43 120.0
C42 C43 H43 120.0
C43 C44 C39 120.7(2)
C43 C44 H44 119.7
C39 C44 H44 119.7
C50 C45 C46 118.78(19)
C50 C45 C27 122.18(18)
C46 C45 C27 119.04(19)
C47 C46 C45 120.4(2)
C47 C46 H46 119.8
C45 C46 H46 119.8
C46 C47 C48 120.5(2)
C46 C47 H47 119.7
C48 C47 H47 119.7
C47 C48 C49 119.3(2)
C47 C48 H48 120.4
C49 C48 H48 120.4
C50 C49 C48 120.3(2)
C50 C49 H49 119.9
C48 C49 H49 119.9
C49 C50 C45 120.74(19)
C49 C50 H50 119.6
C45 C50 H50 119.6
C1 N1 C13 112.93(17)
C1 N1 C2 113.56(16)
C13 N1 C2 111.62(16)
C26 N2 C38 113.39(16)
C26 N2 C27 114.06(16)
C38 N2 C27 112.42(16)
C11 O1 C1 113.17(16)
C36 O2 C26 113.52(16)

loop_
_geom_bond_atom_site_label_1
_geom_bond_atom_site_label_2
_geom_bond_distance
C1 N1 1.436(3)
C1 O1 1.447(2)
C1 C10 1.507(3)
C1 H1 1.0000
C2 N1 1.479(3)
C2 C20 1.516(3)
C2 C3 1.543(3)
C2 H2 1.0000
C3 C4 1.531(3)
C3 C11 1.539(3)
C3 H3 1.0000
C4 C5 1.515(3)
C4 H4A 0.9900
C4 H4B 0.9900
C5 C6 1.388(3)
C5 C10 1.400(3)
C6 C7 1.397(4)
C6 H6 0.9500
C7 C8 1.365(4)
C7 H7 0.9500
C8 C9 1.378(4)
C8 H8 0.9500
C9 C10 1.401(3)
C9 H9 0.9500
C11 O1 1.420(3)
C11 C12 1.507(3)
C11 H11 1.0000
C12 F1 1.330(3)
C12 F2 1.332(3)
C12 F3 1.345(3)
C13 N1 1.472(3)
C13 C14 1.513(3)
C13 H13A 0.9900
C13 H13B 0.9900
C14 C15 1.379(3)
C14 C19 1.397(3)
C15 C16 1.395(3)
C15 H15 0.9500
C16 C17 1.385(4)
C16 H16 0.9500
C17 C18 1.376(4)
C17 H17 0.9500
C18 C19 1.376(3)
C18 H18 0.9500
C19 H19 0.9500
C20 C21 1.389(3)
C20 C25 1.394(3)
C21 C22 1.383(3)
C21 H21 0.9500
C22 C23 1.387(3)
C22 H22 0.9500
C23 C24 1.379(3)
C23 H23 0.9500
C24 C25 1.380(3)
C24 H24 0.9500
C25 H25 0.9500
C26 N2 1.442(2)
C26 O2 1.446(2)
C26 C35 1.513(3)
C26 H26 1.0000
C27 N2 1.472(3)
C27 C45 1.514(3)
C27 C28 1.543(3)
C27 H27 1.0000
C28 C29 1.529(3)
C28 C36 1.539(3)
C28 H28 1.0000
C29 C30 1.519(3)
C29 H29A 0.9900
C29 H29B 0.9900
C30 C31 1.392(3)
C30 C35 1.398(3)
C31 C32 1.391(4)
C31 H31 0.9500
C32 C33 1.369(4)
C32 H32 0.9500
C33 C34 1.379(3)
C33 H33 0.9500
C34 C35 1.400(3)
C34 H34 0.9500
C36 O2 1.418(3)
C36 C37 1.506(3)
C36 H36 1.0000
C37 F6 1.334(3)
C37 F5 1.336(3)
C37 F4 1.343(3)
C38 N2 1.470(3)
C38 C39 1.521(3)
C38 H38A 0.9900
C38 H38B 0.9900
C39 C40 1.383(3)
C39 C44 1.385(3)
C40 C41 1.392(3)
C40 H40 0.9500
C41 C42 1.377(4)
C41 H41 0.9500
C42 C43 1.382(4)
C42 H42 0.9500
C43 C44 1.380(3)
C43 H43 0.9500
C44 H44 0.9500
C45 C50 1.383(3)
C45 C46 1.398(3)
C46 C47 1.381(3)
C46 H46 0.9500
C47 C48 1.381(3)
C47 H47 0.9500
C48 C49 1.390(3)
C48 H48 0.9500
C49 C50 1.381(3)
C49 H49 0.9500
C50 H50 0.9500
